data_4061119
_journal_name_full Organometallics
_journal_paper_doi 10.1021/om049518s
_journal_year 2004
_chemical_formula_sum 'C24 H30 N4 O2'
_chemical_formula_weight 406.52
_space_group_IT_number 14
_symmetry_cell_setting monoclinic
_symmetry_space_group_name_Hall '-P 2ybc'
_symmetry_space_group_name_H-M 'P 1 21/c 1'
_cell_angle_alpha 90.00
_cell_angle_beta 92.187(4)
_cell_angle_gamma 90.00
_cell_formula_units_Z 4
_cell_length_a 9.127(2)
_cell_length_b 12.697(3)
_cell_length_c 19.664(5)
_cell_measurement_temperature 220(2)
_cell_volume 2277.2(9)
_diffrn_ambient_temperature 220(2)
_exptl_crystal_density_diffrn 1.186
_cod_depositor_comments
;
The following automatic conversions were performed:
'_symmetry_cell_setting' value 'Monoclinic' changed to 'monoclinic'
according to '/home/saulius/struct/CIF-dictionaries/cif_core.dic'
dictionary named 'cif_core.dic' version 2.4.1 from 2010-06-29.

Automatic conversion script
Id: cif_fix_enum 1527 2010-12-29 10:47:43Z saulius 
;
_cod_original_sg_symbol_H-M 'P 21/c'
_cod_database_code 4061119

loop_
_symmetry_equiv_pos_as_xyz
'x, y, z'
'-x, y+1/2, -z+1/2'
'-x, -y, -z'
'x, -y-1/2, z-1/2'

loop_
_atom_site_label
_atom_site_type_symbol
_atom_site_fract_x
_atom_site_fract_y
_atom_site_fract_z
_atom_site_U_iso_or_equiv
_atom_site_adp_type
_atom_site_occupancy
_atom_site_symmetry_multiplicity
_atom_site_calc_flag
_atom_site_refinement_flags
_atom_site_disorder_assembly
_atom_site_disorder_group
O1 O 0.7020(5) 0.6872(3) 0.4247(2) 0.0784(15) Uani 1 1 d . . .
C2 C 0.5881(7) 0.7514(6) 0.4083(3) 0.0527(18) Uani 1 1 d . . .
N3 N 0.5940(6) 0.8462(5) 0.4256(3) 0.0650(17) Uani 1 1 d . . .
C4 C 0.7359(8) 0.8606(6) 0.4630(3) 0.067(2) Uani 1 1 d . . .
C5 C 0.8198(8) 0.9499(5) 0.4300(4) 0.107(3) Uani 1 1 d . . .
H5A H 0.8271 0.9358 0.3818 0.160 Uiso 1 1 calc R . .
H5B H 0.9174 0.9548 0.4511 0.160 Uiso 1 1 calc R . .
H5C H 0.7682 1.0158 0.4362 0.160 Uiso 1 1 calc R . .
C6 C 0.7038(8) 0.8868(5) 0.5373(3) 0.104(3) Uani 1 1 d . . .
H6A H 0.6442 0.8314 0.5560 0.156 Uiso 1 1 calc R . .
H6B H 0.6516 0.9532 0.5391 0.156 Uiso 1 1 calc R . .
H6C H 0.7954 0.8923 0.5638 0.156 Uiso 1 1 calc R . .
C7 C 0.8122(6) 0.7531(5) 0.4560(3) 0.066(2) Uani 1 1 d . . .
H7A H 0.8974 0.7588 0.4273 0.079 Uiso 1 1 calc R . .
H7B H 0.8443 0.7255 0.5006 0.079 Uiso 1 1 calc R . .
N8 N 0.4802(6) 0.6981(4) 0.3728(3) 0.0534(15) Uani 1 1 d . . .
H8 H 0.489(6) 0.629(5) 0.376(3) 0.080 Uiso 1 1 d . . .
C9 C 0.3389(7) 0.7336(5) 0.3528(3) 0.0491(17) Uani 1 1 d . . .
C10 C 0.3010(7) 0.8401(5) 0.3575(3) 0.0584(19) Uani 1 1 d . . .
H10A H 0.3674 0.8895 0.3766 0.070 Uiso 1 1 calc R . .
C11 C 0.1636(8) 0.8709(5) 0.3332(3) 0.067(2) Uani 1 1 d . . .
H11A H 0.1362 0.9421 0.3358 0.080 Uiso 1 1 calc R . .
C12 C 0.0651(7) 0.7976(6) 0.3050(3) 0.067(2) Uani 1 1 d . . .
H12A H -0.0259 0.8202 0.2864 0.080 Uiso 1 1 calc R . .
C13 C 0.1003(7) 0.6931(6) 0.3042(3) 0.0580(18) Uani 1 1 d . . .
C14 C -0.0117(7) 0.6156(5) 0.2729(3) 0.084(2) Uani 1 1 d . . .
H14A H -0.1007 0.6532 0.2595 0.126 Uiso 1 1 calc R . .
H14B H -0.0340 0.5621 0.3062 0.126 Uiso 1 1 calc R . .
H14C H 0.0286 0.5825 0.2333 0.126 Uiso 1 1 calc R . .
C15 C 0.2385(7) 0.6582(5) 0.3276(3) 0.0440(16) Uani 1 1 d . . .
C16 C 0.2769(6) 0.5436(5) 0.3227(3) 0.0456(16) Uani 1 1 d . . .
C17 C 0.3555(7) 0.5076(6) 0.2681(3) 0.0561(18) Uani 1 1 d . . .
C18 C 0.4230(7) 0.5818(5) 0.2179(3) 0.091(2) Uani 1 1 d . . .
H18A H 0.3537 0.6374 0.2060 0.137 Uiso 1 1 calc R . .
H18B H 0.4471 0.5433 0.1773 0.137 Uiso 1 1 calc R . .
H18C H 0.5115 0.6125 0.2384 0.137 Uiso 1 1 calc R . .
C19 C 0.3755(6) 0.3990(6) 0.2611(3) 0.0586(18) Uani 1 1 d . . .
H19A H 0.4305 0.3739 0.2250 0.070 Uiso 1 1 calc R . .
C20 C 0.3186(7) 0.3294(5) 0.3042(3) 0.0614(19) Uani 1 1 d . . .
H20A H 0.3326 0.2569 0.2973 0.074 Uiso 1 1 calc R . .
C21 C 0.2403(6) 0.3633(5) 0.3581(3) 0.0556(18) Uani 1 1 d . . .
H21A H 0.1994 0.3142 0.3877 0.067 Uiso 1 1 calc R . .
C22 C 0.2213(6) 0.4724(6) 0.3690(3) 0.0472(17) Uani 1 1 d . . .
N23 N 0.1370(5) 0.5012(4) 0.4256(3) 0.0510(14) Uani 1 1 d . . .
C24 C 0.2035(7) 0.5488(5) 0.4751(4) 0.0555(18) Uani 1 1 d . . .
O25 O 0.3476(5) 0.5728(3) 0.4773(2) 0.0691(14) Uani 1 1 d . . .
C26 C 0.3865(8) 0.6194(7) 0.5417(3) 0.128(4) Uani 1 1 d . . .
H26A H 0.4410 0.6849 0.5352 0.153 Uiso 1 1 calc R . .
H26B H 0.4482 0.5712 0.5691 0.153 Uiso 1 1 calc R . .
C27 C 0.2453(7) 0.6417(6) 0.5768(3) 0.0594(19) Uani 1 1 d . . .
C28 C 0.2502(7) 0.5982(6) 0.6472(3) 0.107(3) Uani 1 1 d . . .
H28A H 0.1583 0.6132 0.6685 0.161 Uiso 1 1 calc R . .
H28B H 0.3303 0.6305 0.6735 0.161 Uiso 1 1 calc R . .
H28C H 0.2651 0.5226 0.6455 0.161 Uiso 1 1 calc R . .
C29 C 0.2028(10) 0.7541(6) 0.5747(5) 0.171(5) Uani 1 1 d . . .
H29A H 0.1040 0.7617 0.5905 0.256 Uiso 1 1 calc R . .
H29B H 0.2065 0.7799 0.5283 0.256 Uiso 1 1 calc R . .
H29C H 0.2700 0.7944 0.6038 0.256 Uiso 1 1 calc R . .
N30 N 0.1407(6) 0.5816(5) 0.5328(3) 0.0720(19) Uani 1 1 d . . .
H30 H 0.049(7) 0.560(5) 0.547(3) 0.108 Uiso 1 1 d . . .

loop_
_atom_site_aniso_label
_atom_site_aniso_U_11
_atom_site_aniso_U_22
_atom_site_aniso_U_33
_atom_site_aniso_U_23
_atom_site_aniso_U_13
_atom_site_aniso_U_12
O1 0.062(3) 0.052(3) 0.118(4) -0.009(3) -0.031(3) 0.002(3)
C2 0.057(5) 0.045(5) 0.056(5) 0.012(4) -0.004(4) -0.012(4)
N3 0.087(5) 0.038(4) 0.068(4) 0.005(3) -0.015(3) -0.010(3)
C4 0.082(6) 0.058(6) 0.060(5) -0.005(4) -0.025(4) -0.014(4)
C5 0.110(7) 0.063(6) 0.146(7) 0.014(6) -0.024(5) -0.034(5)
C6 0.163(8) 0.068(6) 0.077(5) -0.024(5) -0.037(5) 0.006(5)
C7 0.063(5) 0.073(6) 0.061(5) 0.005(4) -0.016(4) -0.003(4)
N8 0.053(4) 0.035(4) 0.072(4) -0.002(4) -0.008(3) -0.005(3)
C9 0.056(5) 0.044(5) 0.047(4) 0.001(4) -0.001(3) -0.005(4)
C10 0.070(5) 0.046(5) 0.059(4) 0.005(4) 0.006(4) -0.007(4)
C11 0.087(6) 0.040(5) 0.074(5) 0.000(4) -0.001(4) 0.012(4)
C12 0.067(5) 0.060(6) 0.072(5) 0.003(5) -0.011(4) -0.004(5)
C13 0.068(5) 0.045(5) 0.061(5) 0.003(4) -0.011(4) -0.004(4)
C14 0.080(5) 0.064(5) 0.106(6) -0.004(5) -0.033(4) -0.011(4)
C15 0.056(5) 0.038(5) 0.038(4) 0.000(3) 0.001(3) -0.002(4)
C16 0.043(4) 0.044(5) 0.049(4) -0.006(4) 0.001(3) -0.009(3)
C17 0.063(5) 0.052(5) 0.054(4) 0.000(4) 0.005(4) -0.004(4)
C18 0.128(7) 0.082(6) 0.065(5) -0.005(5) 0.025(5) -0.015(5)
C19 0.062(5) 0.069(6) 0.046(4) -0.014(4) 0.010(3) -0.006(4)
C20 0.066(5) 0.050(5) 0.068(5) -0.005(4) 0.001(4) -0.008(4)
C21 0.064(5) 0.051(5) 0.051(4) 0.016(4) 0.004(4) -0.008(4)
C22 0.041(4) 0.052(5) 0.049(4) -0.003(4) 0.002(3) -0.001(3)
N23 0.045(3) 0.058(4) 0.050(3) -0.004(3) 0.002(3) -0.008(3)
C24 0.049(5) 0.055(5) 0.062(5) 0.008(4) 0.002(4) -0.007(4)
O25 0.055(3) 0.099(4) 0.053(3) -0.015(3) 0.004(2) -0.023(3)
C26 0.090(6) 0.225(11) 0.070(5) -0.059(7) 0.024(5) -0.073(6)
C27 0.076(5) 0.063(5) 0.039(4) -0.016(4) 0.000(4) -0.022(4)
C28 0.094(6) 0.161(8) 0.066(5) 0.001(6) -0.017(4) -0.037(5)
C29 0.190(9) 0.052(7) 0.260(12) -0.018(7) -0.112(9) -0.011(6)
N30 0.064(4) 0.095(5) 0.058(4) -0.036(4) 0.016(3) -0.029(4)

loop_
_geom_bond_atom_site_label_1
_geom_bond_atom_site_label_2
_geom_bond_distance
_geom_bond_site_symmetry_2
_geom_bond_publ_flag
O1 C2 1.351(7) . ?
O1 C7 1.430(6) . ?
C2 N3 1.252(7) . ?
C2 N8 1.365(7) . ?
N3 C4 1.476(7) . ?
C4 C5 1.527(8) . ?
C4 C6 1.537(8) . ?
C4 C7 1.541(8) . ?
C5 H5A 0.9700 . ?
C5 H5B 0.9700 . ?
C5 H5C 0.9700 . ?
C6 H6A 0.9700 . ?
C6 H6B 0.9700 . ?
C6 H6C 0.9700 . ?
C7 H7A 0.9800 . ?
C7 H7B 0.9800 . ?
N8 C9 1.408(7) . ?
N8 H8 0.88(6) . ?
C9 C10 1.400(7) . ?
C9 C15 1.403(7) . ?
C10 C11 1.381(7) . ?
C10 H10A 0.9400 . ?
C11 C12 1.394(8) . ?
C11 H11A 0.9400 . ?
C12 C13 1.366(8) . ?
C12 H12A 0.9400 . ?
C13 C15 1.398(7) . ?
C13 C14 1.530(8) . ?
C14 H14A 0.9700 . ?
C14 H14B 0.9700 . ?
C14 H14C 0.9700 . ?
C15 C16 1.500(7) . ?
C16 C17 1.392(7) . ?
C16 C22 1.393(7) . ?
C17 C19 1.399(8) . ?
C17 C18 1.512(7) . ?
C18 H18A 0.9700 . ?
C18 H18B 0.9700 . ?
C18 H18C 0.9700 . ?
C19 C20 1.341(7) . ?
C19 H19A 0.9400 . ?
C20 C21 1.372(7) . ?
C20 H20A 0.9400 . ?
C21 C22 1.413(7) . ?
C21 H21A 0.9400 . ?
C22 N23 1.425(6) . ?
N23 C24 1.279(6) . ?
C24 O25 1.349(6) . ?
C24 N30 1.357(7) . ?
O25 C26 1.430(6) . ?
C26 C27 1.512(8) . ?
C26 H26A 0.9800 . ?
C26 H26B 0.9800 . ?
C27 N30 1.476(7) . ?
C27 C29 1.479(9) . ?
C27 C28 1.490(7) . ?
C28 H28A 0.9700 . ?
C28 H28B 0.9700 . ?
C28 H28C 0.9700 . ?
C29 H29A 0.9700 . ?
C29 H29B 0.9700 . ?
C29 H29C 0.9700 . ?
N30 H30 0.94(6) . ?

loop_
_cod_related_entry_id
_cod_related_entry_database
_cod_related_entry_code
1 ChemSpider 21153486
